data_7023035
loop_
_publ_author_name
'Ovsyannikov, A.'
'Ferlay, S.'
'Solovieva, S. E.'
'Antipin, I. S.'
'Konovalov, A. I.'
'Kyritsakas, N.'
'Hosseini, M. W.'

_publ_section_title
;
 Molecular tectonics: p-H-thiacalix[4]arene pyridyl appended positional
 isomers as tectons for the formation of 1D and 2D mercury coordination
 networks.
;
_journal_issue 27
_journal_name_full 'Dalton transactions (Cambridge, England : 2003)'
_journal_page_first 9946
_journal_page_last 9953
_journal_paper_doi 10.1039/c3dt50577d
_journal_volume 42
_journal_year 2013
_chemical_formula_moiety 'C48 H36 N4 O4 S4, H2 O'
_chemical_formula_sum 'C48 H38 N4 O5 S4'
_chemical_formula_weight 879.06
_chemical_name_systematic
;

?

;
_space_group_IT_number 2
_symmetry_cell_setting triclinic
_symmetry_space_group_name_Hall '-P 1'
_symmetry_space_group_name_H-M 'P -1'
_atom_sites_solution_hydrogens geom
_atom_sites_solution_primary direct
_atom_sites_solution_secondary difmap
_audit_creation_method SHELXL-97
_cell_angle_alpha 70.428(2)
_cell_angle_beta 83.211(2)
_cell_angle_gamma 81.950(2)
_cell_formula_units_Z 4
_cell_length_a 10.7320(4)
_cell_length_b 18.8313(7)
_cell_length_c 22.5452(8)
_cell_measurement_reflns_used 7882
_cell_measurement_temperature 173(2)
_cell_measurement_theta_max 23.43
_cell_measurement_theta_min 2.31
_cell_volume 4238.3(3)
_computing_cell_refinement 'Bruker SMART'
_computing_data_collection 'Bruker SMART'
_computing_data_reduction 'Bruker SAINT'
_computing_molecular_graphics 'Bruker SHELXTL'
_computing_publication_material 'Bruker SHELXTL'
_computing_structure_refinement 'SHELXL-97 (Sheldrick, 1997)'
_computing_structure_solution 'SHELXS-97 (Sheldrick, 1990)'
_diffrn_ambient_temperature 173(2)
_diffrn_measured_fraction_theta_full 0.996
_diffrn_measured_fraction_theta_max 0.996
_diffrn_measurement_device_type 'CCD area detector'
_diffrn_measurement_method 'phi and omega scans'
_diffrn_radiation_monochromator graphite
_diffrn_radiation_source 'fine-focus sealed tube'
_diffrn_radiation_type MoK\a
_diffrn_radiation_wavelength 0.71073
_diffrn_reflns_av_R_equivalents 0.0745
_diffrn_reflns_av_sigmaI/netI 0.1302
_diffrn_reflns_limit_h_max 15
_diffrn_reflns_limit_h_min -12
_diffrn_reflns_limit_k_max 26
_diffrn_reflns_limit_k_min -26
_diffrn_reflns_limit_l_max 31
_diffrn_reflns_limit_l_min -31
_diffrn_reflns_number 83282
_diffrn_reflns_theta_full 29.07
_diffrn_reflns_theta_max 29.07
_diffrn_reflns_theta_min 1.24
_exptl_absorpt_coefficient_mu 0.278
_exptl_absorpt_correction_T_max 0.9727
_exptl_absorpt_correction_T_min 0.9621
_exptl_absorpt_correction_type multi-scan
_exptl_absorpt_process_details sadabs
_exptl_crystal_colour colorless
_exptl_crystal_density_diffrn 1.378
_exptl_crystal_density_meas ?
_exptl_crystal_density_method 'not measured'
_exptl_crystal_description prism
_exptl_crystal_F_000 1832
_exptl_crystal_size_max 0.14
_exptl_crystal_size_mid 0.11
_exptl_crystal_size_min 0.10
_refine_diff_density_max 0.311
_refine_diff_density_min -0.510
_refine_diff_density_rms 0.068
_refine_ls_extinction_method none
_refine_ls_goodness_of_fit_ref 1.000
_refine_ls_hydrogen_treatment mixed
_refine_ls_matrix_type full
_refine_ls_number_parameters 1111
_refine_ls_number_reflns 22584
_refine_ls_number_restraints 6
_refine_ls_restrained_S_all 1.001
_refine_ls_R_factor_all 0.1725
_refine_ls_R_factor_gt 0.0597
_refine_ls_shift/su_max 0.001
_refine_ls_shift/su_mean 0.000
_refine_ls_structure_factor_coef Fsqd
_refine_ls_weighting_details 'calc w=1/[\s^2^(Fo^2^)+(0.0576P)^2^+0.0000P] where P=(Fo^2^+2Fc^2^)/3'
_refine_ls_weighting_scheme calc
_refine_ls_wR_factor_gt 0.1157
_refine_ls_wR_factor_ref 0.1499
_reflns_number_gt 10149
_reflns_number_total 22584
_reflns_threshold_expression >2sigma(I)
_cod_data_source_file c3dt50577d.txt
_cod_data_source_block e2257a
_cod_depositor_comments
;
The following automatic conversions were performed:

'_symmetry_cell_setting' value 'Triclinic' changed to 'triclinic'
according to /home/saulius/struct/CIF-dictionaries/cif_core.dic
dictionary named 'cif_core.dic' version 2.4.2 from 2011-04-26.

Automatic conversion script
Id: cif_fix_values 1891 2012-01-12 08:04:46Z andrius 

The following automatic conversions were performed:

'_exptl_crystal_density_meas' value 'none' was changed to '?' - the
value is perceived as not measured.

Automatic conversion script
Id: cif_fix_values 3008 2015-01-20 13:52:24Z robertas 
;
_cod_original_sg_symbol_H-M P-1
_cod_database_code 7023035

loop_
_symmetry_equiv_pos_as_xyz
'x, y, z'
'-x, -y, -z'

loop_
_atom_site_label
_atom_site_type_symbol
_atom_site_fract_x
_atom_site_fract_y
_atom_site_fract_z
_atom_site_U_iso_or_equiv
_atom_site_adp_type
_atom_site_occupancy
_atom_site_symmetry_multiplicity
_atom_site_calc_flag
_atom_site_refinement_flags
S1 S 0.63902(7) 0.54469(4) 0.70486(4) 0.0371(2) Uani 1 1 d .
C1 C 0.7073(3) 0.44956(16) 0.73529(13) 0.0280(7) Uani 1 1 d .
C2 C 0.8206(3) 0.42321(15) 0.70921(13) 0.0258(7) Uani 1 1 d .
C3 C 0.8682(3) 0.34701(15) 0.73264(13) 0.0277(7) Uani 1 1 d .
C4 C 0.8021(3) 0.29779(17) 0.78325(14) 0.0339(7) Uani 1 1 d .
H4 H 0.8350 0.2462 0.8002 0.041 Uiso 1 1 calc R
C5 C 0.6898(3) 0.32394(17) 0.80851(14) 0.0365(8) Uani 1 1 d .
H5 H 0.6446 0.2900 0.8426 0.044 Uiso 1 1 calc R
C6 C 0.6418(3) 0.39879(17) 0.78502(14) 0.0328(7) Uani 1 1 d .
H6 H 0.5635 0.4160 0.8028 0.039 Uiso 1 1 calc R
O1 O 0.89002(17) 0.47302(10) 0.66227(8) 0.0295(5) Uani 1 1 d .
C7 C 0.8577(3) 0.48605(17) 0.59898(13) 0.0406(8) Uani 1 1 d .
H7A H 0.7649 0.4909 0.5977 0.049 Uiso 1 1 calc R
H7B H 0.8953 0.4433 0.5842 0.049 Uiso 1 1 calc R
C8 C 0.9092(3) 0.55826(16) 0.55781(14) 0.0339(7) Uani 1 1 d .
C12 C 1.0188(3) 0.57929(19) 0.56786(18) 0.0563(10) Uani 1 1 d .
H12 H 1.0667 0.5479 0.6017 0.068 Uiso 1 1 calc R
C11 C 1.0598(4) 0.6468(2) 0.52831(19) 0.0683(12) Uani 1 1 d .
H11 H 1.1361 0.6623 0.5349 0.082 Uiso 1 1 calc R
C10 C 0.9908(4) 0.6902(2) 0.48036(17) 0.0583(11) Uani 1 1 d .
H10 H 1.0166 0.7370 0.4526 0.070 Uiso 1 1 calc R
C9 C 0.8833(4) 0.6649(2) 0.47320(16) 0.0635(12) Uani 1 1 d .
H9 H 0.8348 0.6954 0.4392 0.076 Uiso 1 1 calc R
N1 N 0.8400(3) 0.59954(15) 0.51073(12) 0.0514(8) Uani 1 1 d .
S2 S 1.00493(7) 0.30950(4) 0.69648(4) 0.0371(2) Uani 1 1 d .
C13 C 1.1267(3) 0.35821(15) 0.70674(14) 0.0293(7) Uani 1 1 d .
C14 C 1.1558(3) 0.35210(15) 0.76757(13) 0.0272(7) Uani 1 1 d .
C15 C 1.2541(3) 0.38899(15) 0.77446(13) 0.0293(7) Uani 1 1 d .
C16 C 1.3266(3) 0.42820(17) 0.72154(14) 0.0374(8) Uani 1 1 d .
H16 H 1.3939 0.4532 0.7262 0.045 Uiso 1 1 calc R
C17 C 1.3016(3) 0.43101(17) 0.66226(14) 0.0391(8) Uani 1 1 d .
H17 H 1.3542 0.4557 0.6264 0.047 Uiso 1 1 calc R
C18 C 1.2001(3) 0.39793(16) 0.65486(14) 0.0361(8) Uani 1 1 d .
H18 H 1.1806 0.4025 0.6136 0.043 Uiso 1 1 calc R
O2 O 1.08585(17) 0.31104(10) 0.81998(9) 0.0303(5) Uani 1 1 d .
C19 C 1.1372(3) 0.23245(16) 0.84327(14) 0.0382(8) Uani 1 1 d .
H19A H 1.2275 0.2292 0.8503 0.046 Uiso 1 1 calc R
H19B H 1.1309 0.2074 0.8117 0.046 Uiso 1 1 calc R
C20 C 1.0658(3) 0.19309(17) 0.90390(14) 0.0336(7) Uani 1 1 d .
N2 N 1.1204(3) 0.12380(14) 0.93365(12) 0.0464(7) Uani 1 1 d .
C21 C 1.0627(4) 0.0844(2) 0.98794(17) 0.0593(11) Uani 1 1 d .
H21 H 1.1006 0.0351 1.0095 0.071 Uiso 1 1 calc R
C22 C 0.9530(4) 0.1103(2) 1.01450(18) 0.0622(11) Uani 1 1 d .
H22 H 0.9160 0.0801 1.0536 0.075 Uiso 1 1 calc R
C23 C 0.8973(3) 0.1812(2) 0.98307(17) 0.0555(10) Uani 1 1 d .
H23 H 0.8200 0.2006 1.0000 0.067 Uiso 1 1 calc R
C24 C 0.9544(3) 0.22404(18) 0.92674(14) 0.0394(8) Uani 1 1 d .
H24 H 0.9179 0.2734 0.9044 0.047 Uiso 1 1 calc R
S3 S 1.29671(7) 0.38179(5) 0.85035(4) 0.0358(2) Uani 1 1 d .
C25 C 1.1538(3) 0.41156(16) 0.88808(13) 0.0303(7) Uani 1 1 d .
C26 C 1.0929(3) 0.48456(16) 0.86428(13) 0.0281(7) Uani 1 1 d .
C27 C 0.9852(3) 0.50751(16) 0.89774(14) 0.0316(7) Uani 1 1 d .
C28 C 0.9417(3) 0.45720(18) 0.95455(15) 0.0386(8) Uani 1 1 d .
H28 H 0.8681 0.4721 0.9772 0.046 Uiso 1 1 calc R
C29 C 1.0045(3) 0.38566(19) 0.97841(15) 0.0413(8) Uani 1 1 d .
H29 H 0.9749 0.3521 1.0178 0.050 Uiso 1 1 calc R
C30 C 1.1091(3) 0.36269(18) 0.94570(14) 0.0366(8) Uani 1 1 d .
H30 H 1.1514 0.3132 0.9624 0.044 Uiso 1 1 calc R
O3 O 1.13773(17) 0.53330(10) 0.80770(9) 0.0315(5) Uani 1 1 d .
C31 C 1.2254(3) 0.57901(17) 0.81607(14) 0.0376(8) Uani 1 1 d .
H31A H 1.2923 0.5462 0.8424 0.045 Uiso 1 1 calc R
H31B H 1.1814 0.6139 0.8382 0.045 Uiso 1 1 calc R
C32 C 1.2838(3) 0.62394(16) 0.75324(14) 0.0321(7) Uani 1 1 d .
N3 N 1.3723(2) 0.66512(14) 0.75777(12) 0.0383(6) Uani 1 1 d .
C33 C 1.4298(3) 0.70653(17) 0.70331(18) 0.0467(9) Uani 1 1 d .
H33 H 1.4931 0.7358 0.7057 0.056 Uiso 1 1 calc R
C34 C 1.4033(3) 0.70918(19) 0.64545(18) 0.0517(10) Uani 1 1 d .
H34 H 1.4469 0.7393 0.6084 0.062 Uiso 1 1 calc R
C35 C 1.3119(3) 0.6672(2) 0.64174(16) 0.0555(10) Uani 1 1 d .
H35 H 1.2910 0.6681 0.6017 0.067 Uiso 1 1 calc R
C36 C 1.2500(3) 0.62350(18) 0.69639(15) 0.0414(8) Uani 1 1 d .
H36 H 1.1862 0.5942 0.6947 0.050 Uiso 1 1 calc R
S4 S 0.91151(8) 0.60248(5) 0.87412(4) 0.0401(2) Uani 1 1 d .
C37 C 0.8723(3) 0.61945(16) 0.79598(14) 0.0319(7) Uani 1 1 d .
C38 C 0.7830(3) 0.57917(15) 0.78415(14) 0.0288(7) Uani 1 1 d .
C39 C 0.7507(3) 0.59494(15) 0.72199(14) 0.0305(7) Uani 1 1 d .
C40 C 0.8036(3) 0.65239(16) 0.67344(15) 0.0390(8) Uani 1 1 d .
H40 H 0.7817 0.6635 0.6314 0.047 Uiso 1 1 calc R
C41 C 0.8887(3) 0.69387(17) 0.68609(17) 0.0439(9) Uani 1 1 d .
H41 H 0.9225 0.7343 0.6529 0.053 Uiso 1 1 calc R
C42 C 0.9240(3) 0.67652(17) 0.74654(17) 0.0417(8) Uani 1 1 d .
H42 H 0.9844 0.7040 0.7545 0.050 Uiso 1 1 calc R
O4 O 0.73107(17) 0.52287(10) 0.83297(9) 0.0310(5) Uani 1 1 d .
C43 C 0.6133(3) 0.54900(16) 0.86034(14) 0.0350(8) Uani 1 1 d .
H43A H 0.5532 0.5725 0.8273 0.042 Uiso 1 1 calc R
H43B H 0.6269 0.5876 0.8791 0.042 Uiso 1 1 calc R
C44 C 0.5607(3) 0.48338(17) 0.91003(13) 0.0322(7) Uani 1 1 d .
N4 N 0.4410(2) 0.49889(14) 0.93158(11) 0.0360(6) Uani 1 1 d .
C45 C 0.3873(3) 0.4421(2) 0.97482(15) 0.0424(8) Uani 1 1 d .
H45 H 0.3028 0.4521 0.9904 0.051 Uiso 1 1 calc R
C46 C 0.4455(3) 0.3704(2) 0.99829(15) 0.0479(9) Uani 1 1 d .
H46 H 0.4021 0.3316 1.0286 0.058 Uiso 1 1 calc R
C47 C 0.5688(3) 0.35544(19) 0.97709(15) 0.0479(9) Uani 1 1 d .
H47 H 0.6126 0.3063 0.9933 0.058 Uiso 1 1 calc R
C48 C 0.6281(3) 0.41272(17) 0.93192(14) 0.0372(8) Uani 1 1 d .
H48 H 0.7130 0.4038 0.9163 0.045 Uiso 1 1 calc R
S5 S 0.48723(7) 0.81066(4) 0.19872(4) 0.0360(2) Uani 1 1 d .
C49 C 0.5900(2) 0.84655(15) 0.23486(13) 0.0260(7) Uani 1 1 d .
C50 C 0.6168(2) 0.92200(15) 0.21063(13) 0.0255(7) Uani 1 1 d .
C51 C 0.7070(3) 0.94641(15) 0.23707(13) 0.0273(7) Uani 1 1 d .
C52 C 0.7703(3) 0.89517(17) 0.28745(13) 0.0313(7) Uani 1 1 d .
H52 H 0.8319 0.9114 0.3056 0.038 Uiso 1 1 calc R
C53 C 0.7432(3) 0.82053(17) 0.31102(14) 0.0343(8) Uani 1 1 d .
H53 H 0.7869 0.7857 0.3451 0.041 Uiso 1 1 calc R
C54 C 0.6540(3) 0.79663(16) 0.28552(14) 0.0327(7) Uani 1 1 d .
H54 H 0.6354 0.7455 0.3025 0.039 Uiso 1 1 calc R
O5 O 0.54849(17) 0.97248(10) 0.16345(9) 0.0298(5) Uani 1 1 d .
C55 C 0.6073(3) 0.98525(17) 0.10074(13) 0.0388(8) Uani 1 1 d .
H55A H 0.6020 0.9413 0.0867 0.047 Uiso 1 1 calc R
H55B H 0.6974 0.9920 0.0998 0.047 Uiso 1 1 calc R
C56 C 0.5389(3) 1.05557(16) 0.05804(13) 0.0317(7) Uani 1 1 d .
N5 N 0.6100(3) 1.09666(15) 0.01021(12) 0.0453(7) Uani 1 1 d .
C57 C 0.5517(4) 1.1601(2) -0.02818(16) 0.0571(11) Uani 1 1 d .
H57 H 0.6016 1.1905 -0.0624 0.069 Uiso 1 1 calc R
C58 C 0.4275(4) 1.1843(2) -0.02228(16) 0.0561(10) Uani 1 1 d .
H58 H 0.3913 1.2294 -0.0517 0.067 Uiso 1 1 calc R
C59 C 0.3564(4) 1.1414(2) 0.02749(18) 0.0597(11) Uani 1 1 d .
H59 H 0.2688 1.1563 0.0336 0.072 Uiso 1 1 calc R
C60 C 0.4125(3) 1.07649(18) 0.06864(16) 0.0484(9) Uani 1 1 d .
H60 H 0.3646 1.0464 0.1040 0.058 Uiso 1 1 calc R
S6 S 0.74896(7) 1.04045(4) 0.20595(4) 0.0369(2) Uani 1 1 d .
C61 C 0.6062(3) 1.09414(15) 0.22052(14) 0.0301(7) Uani 1 1 d .
C62 C 0.5473(3) 1.08056(15) 0.28140(14) 0.0291(7) Uani 1 1 d .
C63 C 0.4346(3) 1.12350(15) 0.29117(14) 0.0297(7) Uani 1 1 d .
C64 C 0.3835(3) 1.18132(16) 0.24047(16) 0.0395(8) Uani 1 1 d .
H64 H 0.3064 1.2104 0.2469 0.047 Uiso 1 1 calc R
C65 C 0.4448(3) 1.19640(17) 0.18096(16) 0.0433(9) Uani 1 1 d .
H65 H 0.4117 1.2372 0.1468 0.052 Uiso 1 1 calc R
C66 C 0.5545(3) 1.15221(17) 0.17092(15) 0.0383(8) Uani 1 1 d .
H66 H 0.5946 1.1619 0.1295 0.046 Uiso 1 1 calc R
O6 O 0.59830(17) 1.02429(10) 0.33210(9) 0.0301(5) Uani 1 1 d .
C67 C 0.6915(3) 1.04786(16) 0.35982(14) 0.0356(7) Uani 1 1 d .
H67A H 0.6526 1.0883 0.3772 0.043 Uiso 1 1 calc R
H67B H 0.7592 1.0685 0.3273 0.043 Uiso 1 1 calc R
C68 C 0.7462(3) 0.98146(16) 0.41157(13) 0.0305(7) Uani 1 1 d .
N6 N 0.8475(2) 0.99449(14) 0.43456(12) 0.0366(6) Uani 1 1 d .
C69 C 0.9001(3) 0.93756(19) 0.48068(15) 0.0428(8) Uani 1 1 d .
H69 H 0.9722 0.9459 0.4972 0.051 Uiso 1 1 calc R
C70 C 0.8568(3) 0.86720(19) 0.50601(16) 0.0488(9) Uani 1 1 d .
H70 H 0.8983 0.8281 0.5386 0.059 Uiso 1 1 calc R
C71 C 0.7510(4) 0.85538(18) 0.48251(15) 0.0483(9) Uani 1 1 d .
H71 H 0.7173 0.8080 0.4995 0.058 Uiso 1 1 calc R
C72 C 0.6946(3) 0.91302(17) 0.43420(14) 0.0371(8) Uani 1 1 d .
H72 H 0.6225 0.9059 0.4170 0.045 Uiso 1 1 calc R
S7 S 0.36233(8) 1.11198(4) 0.36844(4) 0.0389(2) Uani 1 1 d .
C73 C 0.3231(3) 1.01697(16) 0.39531(14) 0.0313(7) Uani 1 1 d .
C74 C 0.2419(3) 0.99272(16) 0.36391(13) 0.0290(7) Uani 1 1 d .
C75 C 0.2041(2) 0.91958(16) 0.38947(13) 0.0278(7) Uani 1 1 d .
C76 C 0.2453(3) 0.87259(17) 0.44707(14) 0.0353(8) Uani 1 1 d .
H76 H 0.2186 0.8233 0.4653 0.042 Uiso 1 1 calc R
C77 C 0.3249(3) 0.89715(19) 0.47801(14) 0.0400(8) Uani 1 1 d .
H77 H 0.3525 0.8647 0.5176 0.048 Uiso 1 1 calc R
C78 C 0.3647(3) 0.96782(18) 0.45237(14) 0.0372(8) Uani 1 1 d .
H78 H 0.4213 0.9834 0.4738 0.045 Uiso 1 1 calc R
O7 O 0.19878(16) 1.04025(10) 0.30718(9) 0.0299(5) Uani 1 1 d .
C79 C 0.0839(3) 1.08621(17) 0.31639(14) 0.0361(8) Uani 1 1 d .
H79A H 0.1010 1.1218 0.3376 0.043 Uiso 1 1 calc R
H79B H 0.0211 1.0534 0.3438 0.043 Uiso 1 1 calc R
C80 C 0.0319(3) 1.12991(15) 0.25417(14) 0.0303(7) Uani 1 1 d .
N7 N -0.0836(2) 1.16663(13) 0.25987(12) 0.0327(6) Uani 1 1 d .
C81 C -0.1378(3) 1.20548(16) 0.20676(16) 0.0385(8) Uani 1 1 d .
H81 H -0.2193 1.2317 0.2101 0.046 Uiso 1 1 calc R
C82 C -0.0837(3) 1.21028(17) 0.14741(16) 0.0446(9) Uani 1 1 d .
H82 H -0.1266 1.2385 0.1108 0.053 Uiso 1 1 calc R
C83 C 0.0346(3) 1.17281(19) 0.14276(16) 0.0502(9) Uani 1 1 d .
H83 H 0.0755 1.1750 0.1025 0.060 Uiso 1 1 calc R
C84 C 0.0934(3) 1.13188(18) 0.19709(15) 0.0408(8) Uani 1 1 d .
H84 H 0.1752 1.1056 0.1948 0.049 Uiso 1 1 calc R
S8 S 0.09199(7) 0.88901(4) 0.35390(4) 0.0353(2) Uani 1 1 d .
C85 C 0.1661(3) 0.89456(16) 0.27813(13) 0.0293(7) Uani 1 1 d .
C86 C 0.2840(3) 0.85609(15) 0.27059(13) 0.0275(7) Uani 1 1 d .
C87 C 0.3387(3) 0.86124(15) 0.20975(14) 0.0304(7) Uani 1 1 d .
C88 C 0.2710(3) 0.90121(16) 0.15769(14) 0.0349(7) Uani 1 1 d .
H88 H 0.3070 0.9042 0.1165 0.042 Uiso 1 1 calc R
C89 C 0.1506(3) 0.93690(17) 0.16565(15) 0.0408(8) Uani 1 1 d .
H89 H 0.1034 0.9626 0.1301 0.049 Uiso 1 1 calc R
C90 C 0.1000(3) 0.93497(17) 0.22529(15) 0.0381(8) Uani 1 1 d .
H90 H 0.0194 0.9614 0.2304 0.046 Uiso 1 1 calc R
O8 O 0.34790(17) 0.81355(10) 0.32287(9) 0.0297(5) Uani 1 1 d .
C91 C 0.3186(3) 0.73591(16) 0.34607(14) 0.0375(8) Uani 1 1 d .
H91A H 0.3483 0.7109 0.3139 0.045 Uiso 1 1 calc R
H91B H 0.2260 0.7347 0.3542 0.045 Uiso 1 1 calc R
C92 C 0.3813(3) 0.69444(16) 0.40565(13) 0.0325(7) Uani 1 1 d .
N8 N 0.3455(3) 0.62498(14) 0.43380(13) 0.0460(7) Uani 1 1 d .
C93 C 0.3968(4) 0.5835(2) 0.48721(17) 0.0578(10) Uani 1 1 d .
H93 H 0.3711 0.5344 0.5082 0.069 Uiso 1 1 calc R
C94 C 0.4846(4) 0.6073(2) 0.51391(17) 0.0592(11) Uani 1 1 d .
H94 H 0.5196 0.5752 0.5518 0.071 Uiso 1 1 calc R
C95 C 0.5206(3) 0.6789(2) 0.48438(16) 0.0524(10) Uani 1 1 d .
H95 H 0.5810 0.6973 0.5015 0.063 Uiso 1 1 calc R
C96 C 0.4673(3) 0.72344(18) 0.42935(15) 0.0387(8) Uani 1 1 d .
H96 H 0.4897 0.7733 0.4082 0.046 Uiso 1 1 calc R
O9 O 0.6499(3) 0.33156(16) 0.10759(14) 0.0834(9) Uani 1 1 d D
O10 O 0.8775(3) 0.16699(14) 0.39762(12) 0.0586(7) Uani 1 1 d D
H9A H 0.639(4) 0.3832(13) 0.0829(16) 0.120 Uiso 1 1 d D
H9B H 0.639(5) 0.323(2) 0.1509(8) 0.120 Uiso 1 1 d D
H10A H 0.876(3) 0.1828(17) 0.3561(8) 0.069 Uiso 1 1 d D
H10B H 0.875(3) 0.1196(11) 0.4192(13) 0.069 Uiso 1 1 d D

loop_
_atom_site_aniso_label
_atom_site_aniso_U_11
_atom_site_aniso_U_22
_atom_site_aniso_U_33
_atom_site_aniso_U_23
_atom_site_aniso_U_13
_atom_site_aniso_U_12
S1 0.0303(4) 0.0385(5) 0.0437(5) -0.0138(4) -0.0147(4) 0.0031(3)
C1 0.0254(16) 0.0314(16) 0.0304(17) -0.0108(14) -0.0093(14) -0.0064(13)
C2 0.0250(16) 0.0274(16) 0.0255(16) -0.0055(13) -0.0062(13) -0.0083(13)
C3 0.0293(16) 0.0267(16) 0.0303(17) -0.0101(13) -0.0087(14) -0.0064(13)
C4 0.042(2) 0.0274(16) 0.0328(18) -0.0047(14) -0.0109(15) -0.0128(14)
C5 0.040(2) 0.043(2) 0.0289(17) -0.0076(15) -0.0014(15) -0.0265(16)
C6 0.0268(16) 0.0429(19) 0.0334(18) -0.0145(15) -0.0034(14) -0.0130(14)
O1 0.0309(11) 0.0312(11) 0.0236(11) -0.0022(9) -0.0026(9) -0.0106(9)
C7 0.052(2) 0.0408(19) 0.0274(18) -0.0040(15) -0.0063(16) -0.0144(16)
C8 0.0398(19) 0.0325(17) 0.0276(17) -0.0078(14) -0.0012(15) -0.0031(14)
C12 0.044(2) 0.043(2) 0.065(3) 0.0082(19) -0.0104(19) -0.0094(17)
C11 0.063(3) 0.059(3) 0.070(3) 0.001(2) 0.004(2) -0.029(2)
C10 0.094(3) 0.034(2) 0.039(2) -0.0037(18) 0.013(2) -0.020(2)
C9 0.113(4) 0.040(2) 0.030(2) -0.0003(17) -0.015(2) -0.006(2)
N1 0.076(2) 0.0409(17) 0.0331(16) -0.0021(14) -0.0205(15) -0.0041(15)
S2 0.0375(5) 0.0354(4) 0.0441(5) -0.0203(4) -0.0068(4) -0.0011(4)
C13 0.0271(16) 0.0244(15) 0.0350(18) -0.0103(14) -0.0027(14) 0.0041(13)
C14 0.0247(16) 0.0228(15) 0.0284(17) -0.0033(13) 0.0006(14) 0.0016(12)
C15 0.0251(16) 0.0288(16) 0.0304(17) -0.0048(13) -0.0058(14) 0.0005(13)
C16 0.0288(17) 0.0396(19) 0.0359(19) -0.0012(15) -0.0029(15) -0.0049(14)
C17 0.0363(19) 0.0427(19) 0.0286(18) 0.0005(15) 0.0037(15) -0.0082(15)
C18 0.0406(19) 0.0335(18) 0.0282(17) -0.0037(14) -0.0039(15) 0.0016(15)
O2 0.0279(11) 0.0262(11) 0.0314(11) -0.0051(9) 0.0001(9) 0.0018(9)
C19 0.0425(19) 0.0293(17) 0.0379(19) -0.0083(14) -0.0003(16) 0.0029(14)
C20 0.0389(19) 0.0343(18) 0.0287(17) -0.0088(14) -0.0025(15) -0.0111(15)
N2 0.0574(18) 0.0338(16) 0.0379(17) 0.0017(13) -0.0011(15) -0.0073(14)
C21 0.078(3) 0.046(2) 0.047(2) -0.0002(19) -0.008(2) -0.019(2)
C22 0.070(3) 0.068(3) 0.042(2) -0.004(2) 0.012(2) -0.031(2)
C23 0.044(2) 0.074(3) 0.050(2) -0.020(2) 0.0084(19) -0.019(2)
C24 0.0356(19) 0.047(2) 0.0346(19) -0.0116(16) 0.0049(16) -0.0112(16)
S3 0.0258(4) 0.0446(5) 0.0350(5) -0.0104(4) -0.0087(4) 0.0014(3)
C25 0.0263(16) 0.0351(17) 0.0300(17) -0.0091(14) -0.0078(14) -0.0047(13)
C26 0.0241(16) 0.0357(17) 0.0265(16) -0.0090(14) -0.0085(13) -0.0065(13)
C27 0.0289(17) 0.0368(18) 0.0335(18) -0.0144(15) -0.0071(14) -0.0069(14)
C28 0.0363(19) 0.050(2) 0.0362(19) -0.0212(17) -0.0005(16) -0.0092(16)
C29 0.046(2) 0.049(2) 0.0306(18) -0.0119(16) 0.0011(16) -0.0177(17)
C30 0.0397(19) 0.0399(19) 0.0314(18) -0.0111(15) -0.0051(16) -0.0073(15)
O3 0.0307(11) 0.0329(11) 0.0299(12) -0.0050(9) -0.0053(9) -0.0103(9)
C31 0.0346(18) 0.0406(19) 0.0390(19) -0.0103(15) -0.0091(15) -0.0098(15)
C32 0.0276(17) 0.0276(16) 0.0396(19) -0.0099(14) -0.0021(15) -0.0008(13)
N3 0.0372(15) 0.0314(14) 0.0480(17) -0.0141(13) -0.0014(14) -0.0072(12)
C33 0.043(2) 0.0311(18) 0.062(3) -0.0114(18) 0.002(2) -0.0055(15)
C34 0.052(2) 0.044(2) 0.047(2) -0.0005(18) 0.0036(19) -0.0060(18)
C35 0.060(2) 0.063(2) 0.035(2) -0.0047(19) -0.0070(19) -0.004(2)
C36 0.042(2) 0.045(2) 0.037(2) -0.0115(16) -0.0086(16) -0.0061(16)
S4 0.0385(5) 0.0420(5) 0.0486(5) -0.0258(4) -0.0092(4) -0.0004(4)
C37 0.0271(16) 0.0286(16) 0.0408(19) -0.0141(15) -0.0018(14) 0.0010(13)
C38 0.0256(16) 0.0232(15) 0.0351(18) -0.0086(14) -0.0008(14) 0.0028(12)
C39 0.0277(16) 0.0261(16) 0.0377(18) -0.0112(14) -0.0069(14) 0.0025(13)
C40 0.0423(19) 0.0286(17) 0.0374(19) -0.0024(15) -0.0057(16) 0.0059(15)
C41 0.046(2) 0.0271(17) 0.050(2) -0.0027(16) 0.0008(18) -0.0021(15)
C42 0.0346(19) 0.0276(17) 0.062(2) -0.0135(17) -0.0040(17) -0.0037(14)
O4 0.0283(11) 0.0300(11) 0.0333(12) -0.0093(9) 0.0004(9) -0.0035(9)
C43 0.0294(17) 0.0357(18) 0.0362(18) -0.0102(15) 0.0013(15) 0.0012(14)
C44 0.0335(18) 0.0402(19) 0.0269(17) -0.0147(14) -0.0060(14) -0.0049(14)
N4 0.0304(15) 0.0475(17) 0.0305(15) -0.0130(13) 0.0001(12) -0.0062(12)
C45 0.0384(19) 0.056(2) 0.038(2) -0.0224(18) 0.0038(16) -0.0102(17)
C46 0.057(2) 0.054(2) 0.036(2) -0.0170(18) 0.0095(18) -0.0200(19)
C47 0.063(3) 0.038(2) 0.039(2) -0.0116(17) -0.0029(19) 0.0003(17)
C48 0.0422(19) 0.0354(18) 0.0349(18) -0.0133(15) -0.0017(16) -0.0036(15)
S5 0.0352(4) 0.0354(4) 0.0420(5) -0.0194(4) 0.0015(4) -0.0055(4)
C49 0.0230(15) 0.0278(16) 0.0265(16) -0.0107(13) 0.0039(13) -0.0001(12)
C50 0.0213(15) 0.0265(16) 0.0239(16) -0.0059(13) 0.0057(13) 0.0013(12)
C51 0.0218(15) 0.0274(16) 0.0298(17) -0.0084(13) 0.0059(13) -0.0022(12)
C52 0.0214(15) 0.0422(19) 0.0306(17) -0.0138(15) 0.0014(14) -0.0019(14)
C53 0.0314(17) 0.0390(19) 0.0254(16) -0.0055(14) -0.0030(14) 0.0081(14)
C54 0.0354(18) 0.0234(16) 0.0341(18) -0.0066(14) 0.0040(15) 0.0011(13)
O5 0.0277(11) 0.0287(11) 0.0268(11) -0.0022(9) -0.0013(9) -0.0003(9)
C55 0.045(2) 0.0393(19) 0.0248(17) -0.0056(14) 0.0060(15) 0.0015(15)
C56 0.0401(19) 0.0296(17) 0.0257(17) -0.0097(14) -0.0023(15) -0.0033(14)
N5 0.0565(18) 0.0430(17) 0.0280(15) -0.0025(13) 0.0087(14) -0.0098(14)
C57 0.092(3) 0.041(2) 0.031(2) -0.0047(17) 0.008(2) -0.008(2)
C58 0.088(3) 0.038(2) 0.037(2) -0.0072(18) -0.017(2) 0.009(2)
C59 0.053(2) 0.057(2) 0.061(3) -0.011(2) -0.014(2) 0.010(2)
C60 0.043(2) 0.043(2) 0.044(2) 0.0058(17) -0.0026(17) -0.0050(17)
S6 0.0297(4) 0.0347(4) 0.0450(5) -0.0122(4) 0.0103(4) -0.0120(3)
C61 0.0308(17) 0.0230(15) 0.0355(18) -0.0067(14) 0.0013(15) -0.0103(13)
C62 0.0318(17) 0.0228(15) 0.0328(18) -0.0060(13) -0.0034(14) -0.0095(13)
C63 0.0284(16) 0.0259(16) 0.0364(18) -0.0125(14) 0.0016(14) -0.0060(13)
C64 0.0374(19) 0.0281(17) 0.054(2) -0.0160(16) -0.0047(17) 0.0006(14)
C65 0.050(2) 0.0307(18) 0.044(2) -0.0027(15) -0.0080(18) -0.0054(16)
C66 0.047(2) 0.0330(18) 0.0325(18) -0.0069(15) 0.0043(16) -0.0120(15)
O6 0.0304(11) 0.0266(11) 0.0328(12) -0.0068(9) -0.0028(9) -0.0082(9)
C67 0.0337(17) 0.0346(18) 0.0404(19) -0.0112(15) -0.0068(15) -0.0093(14)
C68 0.0282(17) 0.0354(18) 0.0267(16) -0.0113(14) 0.0030(14) -0.0004(14)
N6 0.0298(14) 0.0458(16) 0.0330(15) -0.0122(13) -0.0010(12) -0.0026(12)
C69 0.0390(19) 0.053(2) 0.0354(19) -0.0169(17) -0.0060(16) 0.0067(17)
C70 0.058(2) 0.044(2) 0.036(2) -0.0081(17) -0.0075(18) 0.0119(18)
C71 0.069(3) 0.0330(19) 0.039(2) -0.0076(16) -0.0004(19) -0.0054(18)
C72 0.0398(19) 0.0352(18) 0.0351(18) -0.0104(15) -0.0006(15) -0.0042(15)
S7 0.0387(5) 0.0395(5) 0.0448(5) -0.0233(4) 0.0064(4) -0.0085(4)
C73 0.0261(16) 0.0373(17) 0.0314(17) -0.0160(15) 0.0074(14) -0.0025(13)
C74 0.0239(16) 0.0356(18) 0.0261(16) -0.0107(14) 0.0041(13) -0.0019(13)
C75 0.0223(15) 0.0338(17) 0.0265(16) -0.0107(14) 0.0039(13) -0.0032(13)
C76 0.0389(19) 0.0342(18) 0.0298(18) -0.0099(15) 0.0062(15) -0.0022(14)
C77 0.0401(19) 0.051(2) 0.0247(17) -0.0108(16) -0.0017(15) 0.0038(16)
C78 0.0329(18) 0.049(2) 0.0333(18) -0.0190(16) -0.0013(15) -0.0034(15)
O7 0.0243(11) 0.0329(11) 0.0288(11) -0.0069(9) 0.0006(9) -0.0003(9)
C79 0.0284(17) 0.0396(18) 0.0367(19) -0.0110(15) 0.0016(15) 0.0019(14)
C80 0.0288(17) 0.0223(15) 0.0376(19) -0.0062(13) 0.0012(15) -0.0069(13)
N7 0.0292(14) 0.0253(13) 0.0419(16) -0.0084(12) -0.0045(12) -0.0017(11)
C81 0.0354(18) 0.0215(16) 0.057(2) -0.0091(16) -0.0073(18) -0.0035(14)
C82 0.046(2) 0.039(2) 0.043(2) -0.0023(16) -0.0102(18) -0.0059(16)
C83 0.048(2) 0.059(2) 0.036(2) -0.0085(18) 0.0044(18) -0.0031(18)
C84 0.0324(18) 0.043(2) 0.039(2) -0.0057(16) 0.0008(16) -0.0024(15)
S8 0.0274(4) 0.0434(5) 0.0343(5) -0.0103(4) 0.0050(4) -0.0128(3)
C85 0.0233(16) 0.0316(16) 0.0317(17) -0.0067(14) -0.0005(14) -0.0093(13)
C86 0.0272(16) 0.0259(16) 0.0300(17) -0.0062(13) -0.0048(14) -0.0102(13)
C87 0.0334(17) 0.0271(16) 0.0321(18) -0.0092(14) 0.0012(15) -0.0123(13)
C88 0.0403(19) 0.0373(18) 0.0255(17) -0.0054(14) 0.0010(15) -0.0134(15)
C89 0.040(2) 0.0412(19) 0.0324(19) 0.0042(15) -0.0107(16) -0.0077(16)
C90 0.0283(17) 0.0405(19) 0.039(2) -0.0029(15) -0.0038(15) -0.0066(14)
O8 0.0316(11) 0.0274(11) 0.0302(11) -0.0061(9) -0.0069(9) -0.0076(9)
C91 0.048(2) 0.0266(17) 0.0391(19) -0.0072(14) -0.0113(16) -0.0096(14)
C92 0.0350(18) 0.0325(18) 0.0274(17) -0.0073(14) -0.0012(14) -0.0017(14)
N8 0.0563(18) 0.0324(16) 0.0407(17) -0.0001(13) -0.0055(14) -0.0047(13)
C93 0.072(3) 0.043(2) 0.045(2) 0.0014(18) -0.007(2) -0.001(2)
C94 0.066(3) 0.060(3) 0.039(2) -0.002(2) -0.018(2) 0.013(2)
C95 0.049(2) 0.064(3) 0.043(2) -0.0151(19) -0.0185(18) 0.0041(19)
C96 0.0355(18) 0.0417(19) 0.0402(19) -0.0138(16) -0.0055(16) -0.0047(15)
O9 0.107(2) 0.0675(19) 0.077(2) -0.0230(17) -0.026(2) 0.0002(18)
O10 0.0635(16) 0.0585(17) 0.0500(16) -0.0160(14) -0.0005(15) -0.0012(14)

loop_
_atom_type_symbol
_atom_type_description
_atom_type_scat_dispersion_real
_atom_type_scat_dispersion_imag
_atom_type_scat_source
C C 0.0033 0.0016 'International Tables Vol C Tables 4.2.6.8 and 6.1.1.4'
H H 0.0000 0.0000 'International Tables Vol C Tables 4.2.6.8 and 6.1.1.4'
N N 0.0061 0.0033 'International Tables Vol C Tables 4.2.6.8 and 6.1.1.4'
O O 0.0106 0.0060 'International Tables Vol C Tables 4.2.6.8 and 6.1.1.4'
S S 0.1246 0.1234 'International Tables Vol C Tables 4.2.6.8 and 6.1.1.4'

loop_
_geom_angle_atom_site_label_1
_geom_angle_atom_site_label_2
_geom_angle_atom_site_label_3
_geom_angle
C1 S1 C39 101.71(13)
C2 C1 C6 119.1(3)
C2 C1 S1 122.1(2)
C6 C1 S1 118.8(2)
O1 C2 C1 120.0(2)
O1 C2 C3 119.6(2)
C1 C2 C3 120.3(2)
C4 C3 C2 119.5(3)
C4 C3 S2 118.7(2)
C2 C3 S2 121.6(2)
C5 C4 C3 120.0(3)
C5 C4 H4 120.0
C3 C4 H4 120.0
C4 C5 C6 120.7(3)
C4 C5 H5 119.7
C6 C5 H5 119.7
C5 C6 C1 120.5(3)
C5 C6 H6 119.8
C1 C6 H6 119.8
C2 O1 C7 115.2(2)
O1 C7 C8 107.1(2)
O1 C7 H7A 110.3
C8 C7 H7A 110.3
O1 C7 H7B 110.3
C8 C7 H7B 110.3
H7A C7 H7B 108.5
N1 C8 C12 122.6(3)
N1 C8 C7 114.9(3)
C12 C8 C7 122.6(3)
C8 C12 C11 119.3(3)
C8 C12 H12 120.3
C11 C12 H12 120.3
C10 C11 C12 119.4(4)
C10 C11 H11 120.3
C12 C11 H11 120.3
C11 C10 C9 117.6(3)
C11 C10 H10 121.2
C9 C10 H10 121.2
N1 C9 C10 124.8(4)
N1 C9 H9 117.6
C10 C9 H9 117.6
C8 N1 C9 116.3(3)
C3 S2 C13 103.80(13)
C18 C13 C14 119.3(3)
C18 C13 S2 119.9(2)
C14 C13 S2 120.6(2)
O2 C14 C15 120.2(3)
O2 C14 C13 120.2(3)
C15 C14 C13 119.6(3)
C16 C15 C14 119.8(3)
C16 C15 S3 118.6(2)
C14 C15 S3 121.4(2)
C17 C16 C15 120.4(3)
C17 C16 H16 119.8
C15 C16 H16 119.8
C16 C17 C18 120.1(3)
C16 C17 H17 120.0
C18 C17 H17 120.0
C17 C18 C13 120.7(3)
C17 C18 H18 119.6
C13 C18 H18 119.6
C14 O2 C19 112.28(19)
O2 C19 C20 109.7(2)
O2 C19 H19A 109.7
C20 C19 H19A 109.7
O2 C19 H19B 109.7
C20 C19 H19B 109.7
H19A C19 H19B 108.2
N2 C20 C24 123.0(3)
N2 C20 C19 113.1(3)
C24 C20 C19 123.9(3)
C21 N2 C20 117.1(3)
N2 C21 C22 124.2(3)
N2 C21 H21 117.9
C22 C21 H21 117.9
C21 C22 C23 118.0(3)
C21 C22 H22 121.0
C23 C22 H22 121.0
C22 C23 C24 119.6(3)
C22 C23 H23 120.2
C24 C23 H23 120.2
C20 C24 C23 118.0(3)
C20 C24 H24 121.0
C23 C24 H24 121.0
C25 S3 C15 103.92(13)
C30 C25 C26 119.8(3)
C30 C25 S3 118.5(2)
C26 C25 S3 121.4(2)
O3 C26 C25 119.9(2)
O3 C26 C27 120.4(2)
C25 C26 C27 119.7(3)
C28 C27 C26 119.3(3)
C28 C27 S4 118.4(2)
C26 C27 S4 122.0(2)
C29 C28 C27 120.6(3)
C29 C28 H28 119.7
C27 C28 H28 119.7
C30 C29 C28 120.5(3)
C30 C29 H29 119.8
C28 C29 H29 119.8
C29 C30 C25 120.3(3)
C29 C30 H30 119.9
C25 C30 H30 119.9
C26 O3 C31 112.1(2)
O3 C31 C32 110.2(3)
O3 C31 H31A 109.6
C32 C31 H31A 109.6
O3 C31 H31B 109.6
C32 C31 H31B 109.6
H31A C31 H31B 108.1
N3 C32 C36 123.0(3)
N3 C32 C31 113.3(3)
C36 C32 C31 123.7(3)
C32 N3 C33 116.8(3)
N3 C33 C34 124.3(3)
N3 C33 H33 117.9
C34 C33 H33 117.9
C33 C34 C35 118.1(3)
C33 C34 H34 121.0
C35 C34 H34 121.0
C34 C35 C36 120.0(4)
C34 C35 H35 120.0
C36 C35 H35 120.0
C32 C36 C35 117.9(3)
C32 C36 H36 121.1
C35 C36 H36 121.1
C37 S4 C27 104.31(14)
C42 C37 C38 119.5(3)
C42 C37 S4 119.8(3)
C38 C37 S4 120.6(2)
O4 C38 C37 119.7(3)
O4 C38 C39 120.5(3)
C37 C38 C39 119.7(3)
C40 C39 C38 119.6(3)
C40 C39 S1 119.2(2)
C38 C39 S1 121.1(2)
C39 C40 C41 120.2(3)
C39 C40 H40 119.9
C41 C40 H40 119.9
C42 C41 C40 120.2(3)
C42 C41 H41 119.9
C40 C41 H41 119.9
C41 C42 C37 120.7(3)
C41 C42 H42 119.6
C37 C42 H42 119.6
C38 O4 C43 112.9(2)
O4 C43 C44 109.0(2)
O4 C43 H43A 109.9
C44 C43 H43A 109.9
O4 C43 H43B 109.9
C44 C43 H43B 109.9
H43A C43 H43B 108.3
N4 C44 C48 122.9(3)
N4 C44 C43 114.0(3)
C48 C44 C43 123.1(3)
C45 N4 C44 116.9(3)
N4 C45 C46 124.3(3)
N4 C45 H45 117.8
C46 C45 H45 117.8
C45 C46 C47 118.4(3)
C45 C46 H46 120.8
C47 C46 H46 120.8
C46 C47 C48 119.2(3)
C46 C47 H47 120.4
C48 C47 H47 120.4
C47 C48 C44 118.2(3)
C47 C48 H48 120.9
C44 C48 H48 120.9
C49 S5 C87 103.28(13)
C54 C49 C50 119.3(3)
C54 C49 S5 118.8(2)
C50 C49 S5 121.7(2)
O5 C50 C51 120.5(2)
O5 C50 C49 119.4(3)
C51 C50 C49 119.9(3)
C52 C51 C50 119.7(3)
C52 C51 S6 118.7(2)
C50 C51 S6 121.6(2)
C53 C52 C51 120.0(3)
C53 C52 H52 120.0
C51 C52 H52 120.0
C54 C53 C52 120.5(3)
C54 C53 H53 119.8
C52 C53 H53 119.8
C53 C54 C49 120.7(3)
C53 C54 H54 119.6
C49 C54 H54 119.6
C50 O5 C55 115.1(2)
O5 C55 C56 107.7(2)
O5 C55 H55A 110.2
C56 C55 H55A 110.2
O5 C55 H55B 110.2
C56 C55 H55B 110.2
H55A C55 H55B 108.5
N5 C56 C60 122.5(3)
N5 C56 C55 115.0(3)
C60 C56 C55 122.4(3)
C56 N5 C57 116.3(3)
N5 C57 C58 125.4(3)
N5 C57 H57 117.3
C58 C57 H57 117.3
C57 C58 C59 117.3(3)
C57 C58 H58 121.3
C59 C58 H58 121.3
C58 C59 C60 119.3(3)
C58 C59 H59 120.3
C60 C59 H59 120.3
C59 C60 C56 119.1(3)
C59 C60 H60 120.4
C56 C60 H60 120.4
C51 S6 C61 102.03(12)
C66 C61 C62 119.4(3)
C66 C61 S6 119.2(2)
C62 C61 S6 121.3(2)
O6 C62 C63 119.3(2)
O6 C62 C61 120.8(2)
C63 C62 C61 119.9(3)
C64 C63 C62 119.8(3)
C64 C63 S7 118.8(2)
C62 C63 S7 121.1(2)
C65 C64 C63 120.0(3)
C65 C64 H64 120.0
C63 C64 H64 120.0
C64 C65 C66 120.2(3)
C64 C65 H65 119.9
C66 C65 H65 119.9
C61 C66 C65 120.7(3)
C61 C66 H66 119.7
C65 C66 H66 119.7
C62 O6 C67 113.9(2)
O6 C67 C68 109.5(2)
O6 C67 H67A 109.8
C68 C67 H67A 109.8
O6 C67 H67B 109.8
C68 C67 H67B 109.8
H67A C67 H67B 108.2
N6 C68 C72 123.2(3)
N6 C68 C67 114.4(3)
C72 C68 C67 122.4(3)
C69 N6 C68 117.1(3)
N6 C69 C70 124.2(3)
N6 C69 H69 117.9
C70 C69 H69 117.9
C69 C70 C71 117.9(3)
C69 C70 H70 121.1
C71 C70 H70 121.1
C72 C71 C70 119.5(3)
C72 C71 H71 120.2
C70 C71 H71 120.2
C71 C72 C68 118.1(3)
C71 C72 H72 120.9
C68 C72 H72 120.9
C63 S7 C73 103.66(13)
C78 C73 C74 119.0(3)
C78 C73 S7 119.0(2)
C74 C73 S7 121.7(2)
O7 C74 C73 120.4(3)
O7 C74 C75 119.5(3)
C73 C74 C75 120.2(3)
C76 C75 C74 119.3(3)
C76 C75 S8 118.9(2)
C74 C75 S8 121.5(2)
C77 C76 C75 120.1(3)
C77 C76 H76 119.9
C75 C76 H76 119.9
C78 C77 C76 120.7(3)
C78 C77 H77 119.7
C76 C77 H77 119.7
C77 C78 C73 120.7(3)
C77 C78 H78 119.7
C73 C78 H78 119.7
C74 O7 C79 111.7(2)
O7 C79 C80 110.1(2)
O7 C79 H79A 109.6
C80 C79 H79A 109.6
O7 C79 H79B 109.6
C80 C79 H79B 109.6
H79A C79 H79B 108.2
N7 C80 C84 122.8(3)
N7 C80 C79 113.1(3)
C84 C80 C79 124.0(3)
C81 N7 C80 116.9(3)
N7 C81 C82 124.3(3)
N7 C81 H81 117.8
C82 C81 H81 117.8
C81 C82 C83 117.7(3)
C81 C82 H82 121.2
C83 C82 H82 121.2
C82 C83 C84 119.4(3)
C82 C83 H83 120.3
C84 C83 H83 120.3
C80 C84 C83 118.8(3)
C80 C84 H84 120.6
C83 C84 H84 120.6
C85 S8 C75 103.58(13)
C86 C85 C90 119.7(3)
C86 C85 S8 121.7(2)
C90 C85 S8 118.5(2)
O8 C86 C85 120.0(2)
O8 C86 C87 120.1(2)
C85 C86 C87 119.9(3)
C88 C87 C86 119.6(3)
C88 C87 S5 119.3(2)
C86 C87 S5 120.9(2)
C87 C88 C89 120.3(3)
C87 C88 H88 119.9
C89 C88 H88 119.9
C90 C89 C88 119.9(3)
C90 C89 H89 120.0
C88 C89 H89 120.0
C89 C90 C85 120.5(3)
C89 C90 H90 119.8
C85 C90 H90 119.8
C86 O8 C91 112.0(2)
O8 C91 C92 109.7(2)
O8 C91 H91A 109.7
C92 C91 H91A 109.7
O8 C91 H91B 109.7
C92 C91 H91B 109.7
H91A C91 H91B 108.2
N8 C92 C96 123.0(3)
N8 C92 C91 112.7(3)
C96 C92 C91 124.3(3)
C93 N8 C92 117.0(3)
N8 C93 C94 124.1(3)
N8 C93 H93 118.0
C94 C93 H93 118.0
C93 C94 C95 118.3(3)
C93 C94 H94 120.9
C95 C94 H94 120.9
C94 C95 C96 118.8(4)
C94 C95 H95 120.6
C96 C95 H95 120.6
C92 C96 C95 118.9(3)
C92 C96 H96 120.6
C95 C96 H96 120.6
H9A O9 H9B 114(3)
H10A O10 H10B 121(3)

loop_
_geom_bond_atom_site_label_1
_geom_bond_atom_site_label_2
_geom_bond_distance
S1 C1 1.773(3)
S1 C39 1.776(3)
C1 C2 1.389(4)
C1 C6 1.396(4)
C2 O1 1.378(3)
C2 C3 1.396(4)
C3 C4 1.396(4)
C3 S2 1.769(3)
C4 C5 1.371(4)
C4 H4 0.9500
C5 C6 1.376(4)
C5 H5 0.9500
C6 H6 0.9500
O1 C7 1.441(3)
C7 C8 1.503(4)
C7 H7A 0.9900
C7 H7B 0.9900
C8 N1 1.324(4)
C8 C12 1.358(5)
C12 C11 1.381(5)
C12 H12 0.9500
C11 C10 1.347(5)
C11 H11 0.9500
C10 C9 1.355(5)
C10 H10 0.9500
C9 N1 1.347(4)
C9 H9 0.9500
S2 C13 1.775(3)
C13 C18 1.382(4)
C13 C14 1.406(4)
C14 O2 1.378(3)
C14 C15 1.391(4)
C15 C16 1.388(4)
C15 S3 1.780(3)
C16 C17 1.376(4)
C16 H16 0.9500
C17 C18 1.380(4)
C17 H17 0.9500
C18 H18 0.9500
O2 C19 1.445(3)
C19 C20 1.496(4)
C19 H19A 0.9900
C19 H19B 0.9900
C20 N2 1.337(4)
C20 C24 1.376(4)
N2 C21 1.331(4)
C21 C22 1.360(5)
C21 H21 0.9500
C22 C23 1.373(5)
C22 H22 0.9500
C23 C24 1.381(4)
C23 H23 0.9500
C24 H24 0.9500
S3 C25 1.778(3)
C25 C30 1.393(4)
C25 C26 1.393(4)
C26 O3 1.377(3)
C26 C27 1.402(4)
C27 C28 1.387(4)
C27 S4 1.781(3)
C28 C29 1.380(4)
C28 H28 0.9500
C29 C30 1.369(4)
C29 H29 0.9500
C30 H30 0.9500
O3 C31 1.428(3)
C31 C32 1.500(4)
C31 H31A 0.9900
C31 H31B 0.9900
C32 N3 1.340(4)
C32 C36 1.376(4)
N3 C33 1.346(4)
C33 C34 1.351(5)
C33 H33 0.9500
C34 C35 1.369(5)
C34 H34 0.9500
C35 C36 1.385(4)
C35 H35 0.9500
C36 H36 0.9500
S4 C37 1.773(3)
C37 C42 1.387(4)
C37 C38 1.401(4)
C38 O4 1.373(3)
C38 C39 1.407(4)
C39 C40 1.387(4)
C40 C41 1.391(5)
C40 H40 0.9500
C41 C42 1.377(5)
C41 H41 0.9500
C42 H42 0.9500
O4 C43 1.437(3)
C43 C44 1.490(4)
C43 H43A 0.9900
C43 H43B 0.9900
C44 N4 1.347(4)
C44 C48 1.383(4)
N4 C45 1.330(4)
C45 C46 1.362(4)
C45 H45 0.9500
C46 C47 1.376(5)
C46 H46 0.9500
C47 C48 1.382(4)
C47 H47 0.9500
C48 H48 0.9500
S5 C49 1.769(3)
S5 C87 1.775(3)
C49 C54 1.395(4)
C49 C50 1.399(4)
C50 O5 1.373(3)
C50 C51 1.396(4)
C51 C52 1.395(4)
C51 S6 1.774(3)
C52 C53 1.386(4)
C52 H52 0.9500
C53 C54 1.369(4)
C53 H53 0.9500
C54 H54 0.9500
O5 C55 1.435(3)
C55 C56 1.503(4)
C55 H55A 0.9900
C55 H55B 0.9900
C56 N5 1.325(4)
C56 C60 1.375(4)
N5 C57 1.339(4)
C57 C58 1.353(5)
C57 H57 0.9500
C58 C59 1.363(5)
C58 H58 0.9500
C59 C60 1.373(4)
C59 H59 0.9500
C60 H60 0.9500
S6 C61 1.774(3)
C61 C66 1.382(4)
C61 C62 1.398(4)
C62 O6 1.380(3)
C62 C63 1.395(4)
C63 C64 1.393(4)
C63 S7 1.777(3)
C64 C65 1.379(4)
C64 H64 0.9500
C65 C66 1.385(4)
C65 H65 0.9500
C66 H66 0.9500
O6 C67 1.430(3)
C67 C68 1.500(4)
C67 H67A 0.9900
C67 H67B 0.9900
C68 N6 1.342(4)
C68 C72 1.386(4)
N6 C69 1.331(4)
C69 C70 1.379(5)
C69 H69 0.9500
C70 C71 1.382(5)
C70 H70 0.9500
C71 C72 1.382(4)
C71 H71 0.9500
C72 H72 0.9500
S7 C73 1.780(3)
C73 C78 1.390(4)
C73 C74 1.394(4)
C74 O7 1.381(3)
C74 C75 1.401(4)
C75 C76 1.386(4)
C75 S8 1.776(3)
C76 C77 1.378(4)
C76 H76 0.9500
C77 C78 1.368(4)
C77 H77 0.9500
C78 H78 0.9500
O7 C79 1.440(3)
C79 C80 1.496(4)
C79 H79A 0.9900
C79 H79B 0.9900
C80 N7 1.347(3)
C80 C84 1.366(4)
N7 C81 1.329(4)
C81 C82 1.373(4)
C81 H81 0.9500
C82 C83 1.374(4)
C82 H82 0.9500
C83 C84 1.381(4)
C83 H83 0.9500
C84 H84 0.9500
S8 C85 1.773(3)
C85 C86 1.389(4)
C85 C90 1.394(4)
C86 O8 1.380(3)
C86 C87 1.404(4)
C87 C88 1.389(4)
C88 C89 1.391(4)
C88 H88 0.9500
C89 C90 1.380(4)
C89 H89 0.9500
C90 H90 0.9500
O8 C91 1.445(3)
C91 C92 1.494(4)
C91 H91A 0.9900
C91 H91B 0.9900
C92 N8 1.337(4)
C92 C96 1.374(4)
N8 C93 1.330(4)
C93 C94 1.372(5)
C93 H93 0.9500
C94 C95 1.376(5)
C94 H94 0.9500
C95 C96 1.381(4)
C95 H95 0.9500
C96 H96 0.9500
O9 H9A 0.944(18)
O9 H9B 0.931(18)
O10 H10A 0.883(17)
O10 H10B 0.865(17)
